data_4127162
loop_
_publ_author_name
'Paul, Mithun'
'Chakraborty, Shaunak'
'Desiraju, Gautam R.'

_publ_section_title
;
 Six-component Molecular Solids, ABC[D1-(x+y)ExFy]2.
;
_journal_name_full 'Journal of the American Chemical Society'
_journal_paper_doi 10.1021/jacs.7b12501
_journal_year 2018
_chemical_formula_moiety 'C6 H5 Br0.36 Cl0.64 O2'
_chemical_formula_sum 'C6 H5 Br0.36 Cl0.64 O2'
_chemical_formula_weight 160.54
_space_group_crystal_system tetragonal
_space_group_IT_number 88
_space_group_name_Hall '-I 4ad'
_space_group_name_H-M_alt 'I 41/a'
_symmetry_space_group_name_Hall '-I 4ad'
_symmetry_space_group_name_H-M 'I 41/a :2'
_atom_sites_solution_hydrogens geom
_audit_creation_method SHELXL-2014/7
_cell_angle_alpha 90
_cell_angle_beta 90
_cell_angle_gamma 90
_cell_formula_units_Z 16
_cell_length_a 19.067(11)
_cell_length_b 19.067(11)
_cell_length_c 6.882(6)
_cell_measurement_reflns_used 3330
_cell_measurement_temperature 150(2)
_cell_measurement_theta_max 33.8
_cell_measurement_theta_min 2.1
_cell_volume 2502(3)
_computing_structure_refinement 'SHELXL-2014/7 (Sheldrick, 2014)'
_diffrn_ambient_temperature 150(2)
_diffrn_measured_fraction_theta_full 0.997
_diffrn_measured_fraction_theta_max 0.998
_diffrn_measurement_device_type CCD
_diffrn_radiation_type MoK\a
_diffrn_radiation_wavelength 0.71073
_diffrn_reflns_av_R_equivalents 0.1501
_diffrn_reflns_av_unetI/netI 0.0567
_diffrn_reflns_Laue_measured_fraction_full 0.997
_diffrn_reflns_Laue_measured_fraction_max 0.998
_diffrn_reflns_limit_h_max 24
_diffrn_reflns_limit_h_min -24
_diffrn_reflns_limit_k_max 24
_diffrn_reflns_limit_k_min -24
_diffrn_reflns_limit_l_max 8
_diffrn_reflns_limit_l_min -8
_diffrn_reflns_number 12759
_diffrn_reflns_point_group_measured_fraction_full 0.997
_diffrn_reflns_point_group_measured_fraction_max 0.998
_diffrn_reflns_theta_full 25.242
_diffrn_reflns_theta_max 27.486
_diffrn_reflns_theta_min 3.022
_exptl_absorpt_coefficient_mu 2.666
_exptl_crystal_density_diffrn 1.705
_exptl_crystal_description block
_exptl_crystal_F_000 1287.6
_refine_diff_density_max 0.459
_refine_diff_density_min -0.331
_refine_diff_density_rms 0.071
_refine_ls_extinction_method none
_refine_ls_goodness_of_fit_ref 1.134
_refine_ls_hydrogen_treatment constr
_refine_ls_matrix_type full
_refine_ls_number_parameters 93
_refine_ls_number_reflns 1429
_refine_ls_number_restraints 0
_refine_ls_restrained_S_all 1.134
_refine_ls_R_factor_all 0.0529
_refine_ls_R_factor_gt 0.0445
_refine_ls_shift/su_max 0.001
_refine_ls_shift/su_mean 0.000
_refine_ls_structure_factor_coef Fsqd
_refine_ls_weighting_details 'w=1/[\s^2^(Fo^2^)+(0.0336P)^2^+0.7362P] where P=(Fo^2^+2Fc^2^)/3'
_refine_ls_weighting_scheme calc
_refine_ls_wR_factor_gt 0.1019
_refine_ls_wR_factor_ref 0.1060
_reflns_Friedel_coverage 0.000
_reflns_number_gt 1255
_reflns_number_total 1429
_reflns_threshold_expression 'I > 2\s(I)'
_cod_data_source_file ja7b12501_si_003.cif
_cod_data_source_block BSS1
_cod_database_code 4127162
_shelx_shelxl_version_number 2014/7
_shelx_space_group_comment
;
The symmetry employed for this shelxl refinement is uniquely defined
by the following loop, which should always be used as a source of
symmetry information in preference to the above space-group names.
They are only intended as comments.
;

loop_
_space_group_symop_operation_xyz
'x, y, z'
'-x, -y+1/2, z'
'-y+3/4, x+1/4, z+1/4'
'y+1/4, -x+1/4, z+1/4'
'x+1/2, y+1/2, z+1/2'
'-x+1/2, -y+1, z+1/2'
'-y+5/4, x+3/4, z+3/4'
'y+3/4, -x+3/4, z+3/4'
'-x, -y, -z'
'x, y-1/2, -z'
'y-3/4, -x-1/4, -z-1/4'
'-y-1/4, x-1/4, -z-1/4'
'-x+1/2, -y+1/2, -z+1/2'
'x+1/2, y, -z+1/2'
'y-1/4, -x+1/4, -z+1/4'
'-y+1/4, x+1/4, -z+1/4'

loop_
_atom_site_label
_atom_site_type_symbol
_atom_site_fract_x
_atom_site_fract_y
_atom_site_fract_z
_atom_site_U_iso_or_equiv
_atom_site_adp_type
_atom_site_occupancy
_atom_site_site_symmetry_order
_atom_site_calc_flag
_atom_site_refinement_flags_posn
_atom_site_refinement_flags_adp
_atom_site_refinement_flags_occupancy
C1 C 0.05761(14) 0.04977(14) 1.1890(4) 0.0421(6) Uani 1 1 d . . .
H1 H 0.0669 0.0265 1.3050 0.050 Uiso 1 1 calc R U .
C2 C 0.10551(12) 0.04785(13) 1.0392(4) 0.0346(5) Uani 1 1 d . . .
C3 C 0.09105(12) 0.08234(13) 0.8665(3) 0.0334(5) Uani 1 1 d . . .
C4 C 0.02802(13) 0.11846(13) 0.8438(4) 0.0374(5) Uani 1 1 d . . .
C5 C -0.01958(14) 0.12080(14) 0.9951(5) 0.0476(7) Uani 1 1 d . . .
H5 H -0.0614 0.1453 0.9816 0.057 Uiso 1 1 calc R U .
C6 C -0.00447(14) 0.08652(14) 1.1658(4) 0.0473(7) Uani 1 1 d . . .
H6 H -0.0365 0.0880 1.2675 0.057 Uiso 1 1 calc R U .
O1 O 0.01676(10) 0.15102(11) 0.6688(3) 0.0515(5) Uani 1 1 d . . .
H1A H -0.0221 0.1694 0.6690 0.077 Uiso 1 1 calc R U .
O2 O 0.16747(10) 0.01249(10) 1.0692(2) 0.0433(5) Uani 1 1 d . . .
H2 H 0.1787 -0.0081 0.9694 0.065 Uiso 1 1 calc R U .
Cl1 Cl 0.1492(6) 0.0758(5) 0.6783(16) 0.0399(12) Uani 0.6402 1 d . . P
Br1 Br 0.1567(4) 0.0849(4) 0.6601(11) 0.0354(7) Uani 0.3598 1 d . . P

loop_
_atom_site_aniso_label
_atom_site_aniso_U_11
_atom_site_aniso_U_22
_atom_site_aniso_U_33
_atom_site_aniso_U_23
_atom_site_aniso_U_13
_atom_site_aniso_U_12
C1 0.0449(15) 0.0388(13) 0.0425(13) -0.0017(11) 0.0025(12) -0.0043(11)
C2 0.0342(12) 0.0292(11) 0.0403(12) -0.0030(10) -0.0024(10) -0.0033(9)
C3 0.0300(12) 0.0321(12) 0.0381(11) -0.0020(10) 0.0012(10) -0.0039(9)
C4 0.0325(12) 0.0302(12) 0.0495(13) 0.0023(11) -0.0053(11) -0.0039(9)
C5 0.0314(13) 0.0418(15) 0.0696(18) -0.0034(14) 0.0030(13) 0.0006(10)
C6 0.0404(15) 0.0494(16) 0.0523(15) -0.0053(13) 0.0107(13) -0.0031(13)
O1 0.0380(10) 0.0526(12) 0.0639(12) 0.0181(10) -0.0070(10) 0.0034(9)
O2 0.0424(10) 0.0456(11) 0.0420(9) 0.0003(8) -0.0028(8) 0.0099(8)
Cl1 0.036(2) 0.046(3) 0.0375(14) 0.0119(13) 0.0109(12) 0.0013(15)
Br1 0.0320(12) 0.0389(13) 0.0354(14) 0.0073(10) 0.0082(9) -0.0024(8)

loop_
_atom_type_symbol
_atom_type_description
_atom_type_scat_dispersion_real
_atom_type_scat_dispersion_imag
_atom_type_scat_source
C C 0.0033 0.0016 'International Tables Vol C Tables 4.2.6.8 and 6.1.1.4'
H H 0.0000 0.0000 'International Tables Vol C Tables 4.2.6.8 and 6.1.1.4'
O O 0.0106 0.0060 'International Tables Vol C Tables 4.2.6.8 and 6.1.1.4'
Cl Cl 0.1484 0.1585 'International Tables Vol C Tables 4.2.6.8 and 6.1.1.4'
Br Br -0.2901 2.4595 'International Tables Vol C Tables 4.2.6.8 and 6.1.1.4'

loop_
_geom_angle_atom_site_label_1
_geom_angle_atom_site_label_2
_geom_angle_atom_site_label_3
_geom_angle
C2 C1 C6 119.6(3)
C2 C1 H1 120.2
C6 C1 H1 120.2
O2 C2 C1 118.0(2)
O2 C2 C3 122.2(2)
C1 C2 C3 119.8(2)
C2 C3 C4 120.1(2)
C2 C3 Cl1 119.1(4)
C4 C3 Cl1 120.7(4)
C2 C3 Br1 121.6(3)
C4 C3 Br1 118.2(3)
Cl1 C3 Br1 5.7(5)
O1 C4 C5 123.0(2)
O1 C4 C3 117.2(2)
C5 C4 C3 119.8(2)
C6 C5 C4 119.4(2)
C6 C5 H5 120.3
C4 C5 H5 120.3
C5 C6 C1 121.2(2)
C5 C6 H6 119.4
C1 C6 H6 119.4
C4 O1 H1A 109.5
C2 O2 H2 109.5

loop_
_geom_bond_atom_site_label_1
_geom_bond_atom_site_label_2
_geom_bond_distance
C1 C2 1.378(4)
C1 C6 1.385(4)
C1 H1 0.9300
C2 O2 1.376(3)
C2 C3 1.386(4)
C3 C4 1.394(4)
C3 Cl1 1.710(10)
C3 Br1 1.893(7)
C4 O1 1.372(3)
C4 C5 1.382(4)
C5 C6 1.375(4)
C5 H5 0.9300
C6 H6 0.9300
O1 H1A 0.8200
O2 H2 0.8200

loop_
_geom_hbond_atom_site_label_D
_geom_hbond_atom_site_label_H
_geom_hbond_atom_site_label_A
_geom_hbond_distance_DH
_geom_hbond_distance_HA
_geom_hbond_distance_DA
_geom_hbond_angle_DHA
_geom_hbond_site_symmetry_A
C1 H1 Br1 0.93 3.04 3.737(7) 132.8 7_445
O1 H1A O1 0.82 2.00 2.773(3) 157.3 15_556
O1 H1A Br1 0.82 3.14 3.678(8) 126.0 15_556
O2 H2 O2 0.82 2.08 2.833(2) 152.0 7_444
O2 H2 Cl1 0.82 2.62 2.969(11) 107.0 .
O2 H2 Br1 0.82 2.80 3.143(8) 107.1 .

loop_
_geom_torsion_atom_site_label_1
_geom_torsion_atom_site_label_2
_geom_torsion_atom_site_label_3
_geom_torsion_atom_site_label_4
_geom_torsion
C6 C1 C2 O2 178.2(2)
C6 C1 C2 C3 -0.3(4)
O2 C2 C3 C4 -178.9(2)
C1 C2 C3 C4 -0.5(4)
O2 C2 C3 Cl1 4.7(5)
C1 C2 C3 Cl1 -176.8(4)
O2 C2 C3 Br1 -1.3(4)
C1 C2 C3 Br1 177.2(3)
C2 C3 C4 O1 -179.5(2)
Cl1 C3 C4 O1 -3.2(5)
Br1 C3 C4 O1 2.7(4)
C2 C3 C4 C5 1.1(4)
Cl1 C3 C4 C5 177.4(5)
Br1 C3 C4 C5 -176.7(3)
O1 C4 C5 C6 179.8(2)
C3 C4 C5 C6 -0.9(4)
C4 C5 C6 C1 0.1(4)
C2 C1 C6 C5 0.5(4)
